data_1560635
loop_
_publ_author_name
'Liu, Yaru'
'Xing, Zhiyan'
'Zhang, Xiao'
'Liang, Guorui'

_publ_section_title
;
 Inorganic anion-dependent assembly of zero-, one-, two- and
 three-dimensional Cu(II)/Ag(I) complexes under the guidance of the HSAB
 theory: Synthesis, structure, and magnetic property
;
_journal_name_full 'Journal of Solid State Chemistry'
_journal_page_first 48
_journal_page_last 56
_journal_paper_doi 10.1016/j.jssc.2016.10.030
_journal_volume 246
_journal_year 2017
_chemical_formula_moiety 'C13 H15 Ag N5, N O3'
_chemical_formula_sum 'C13 H15 Ag N6 O3'
_chemical_formula_weight 411.18
_space_group_crystal_system monoclinic
_space_group_IT_number 14
_space_group_name_Hall '-P 2yn'
_space_group_name_H-M_alt 'P 1 21/n 1'
_atom_sites_solution_hydrogens geom
_cell_angle_alpha 90
_cell_angle_beta 92.663(4)
_cell_angle_gamma 90
_cell_formula_units_Z 4
_cell_length_a 10.1961(5)
_cell_length_b 8.5905(7)
_cell_length_c 17.9763(6)
_cell_measurement_reflns_used 4395
_cell_measurement_temperature 293(2)
_cell_measurement_theta_max 70.2650
_cell_measurement_theta_min 4.9180
_cell_volume 1572.84(16)
_computing_cell_refinement
;
CrysAlisPro, Agilent Technologies,
Version 1.171.36.28 (release 01-02-2013 CrysAlis171 .NET)
(compiled Feb  1 2013,16:14:44)
;
_computing_data_collection
;
CrysAlisPro, Agilent Technologies,
Version 1.171.36.28 (release 01-02-2013 CrysAlis171 .NET)
(compiled Feb  1 2013,16:14:44)
;
_computing_data_reduction
;
CrysAlisPro, Agilent Technologies,
Version 1.171.36.28 (release 01-02-2013 CrysAlis171 .NET)
(compiled Feb  1 2013,16:14:44)
;
_computing_molecular_graphics
;
O. V. Dolomanov, L. J. Bourhis, R. J. Gildea, J. A. K. Howard and H. Puschmann,
OLEX2: a complete structure solution, refinement and analysis program.
J. Appl. Cryst. (2009). 42, 339-341.
;
_computing_publication_material
;
O. V. Dolomanov, L. J. Bourhis, R. J. Gildea, J. A. K. Howard and H. Puschmann,
OLEX2: a complete structure solution, refinement and analysis program.
J. Appl. Cryst. (2009). 42, 339-341.
;
_computing_structure_refinement
;
SHELXL, G.M. Sheldrick, Acta Cryst.
(2008). A64, 112-122
;
_diffrn_ambient_temperature 293(2)
_diffrn_detector_area_resol_mean 15.9737
_diffrn_measured_fraction_theta_full 0.9867
_diffrn_measured_fraction_theta_max 0.9664
_diffrn_measurement_details
;
#__ type_ start__ end____ width___ exp.time_
  1 omega    9.00   69.00   1.0000    1.0000
omega____ theta____ kappa____ phi______ frames
    -        0.0000   57.0000 -180.0000 60

#__ type_ start__ end____ width___ exp.time_
  2 omega  -56.00  -15.00   1.0000    1.0000
omega____ theta____ kappa____ phi______ frames
    -       -8.5000  111.0000  -30.0000 41

#__ type_ start__ end____ width___ exp.time_
  3 omega  -86.00  -57.00   1.0000    1.0000
omega____ theta____ kappa____ phi______ frames
    -       -8.5000  178.0000   90.0000 29

#__ type_ start__ end____ width___ exp.time_
  4 omega  -15.00   76.00   1.0000    1.0000
omega____ theta____ kappa____ phi______ frames
    -       54.0000  -57.0000   90.0000 91

#__ type_ start__ end____ width___ exp.time_
  5 omega   73.00  122.00   1.0000    1.0000
omega____ theta____ kappa____ phi______ frames
    -       54.0000   57.0000 -120.0000 49

#__ type_ start__ end____ width___ exp.time_
  6 omega   33.00   66.00   1.0000    1.0000
omega____ theta____ kappa____ phi______ frames
    -       54.0000   57.0000 -120.0000 33

#__ type_ start__ end____ width___ exp.time_
  7 omega   83.00  116.00   1.0000    1.0000
omega____ theta____ kappa____ phi______ frames
    -      108.0000   77.0000    0.0000 33

#__ type_ start__ end____ width___ exp.time_
  8 omega   49.00   93.00   1.0000    1.0000
omega____ theta____ kappa____ phi______ frames
    -      108.0000  -25.0000  150.0000 44

#__ type_ start__ end____ width___ exp.time_
  9 omega   43.00   90.00   1.0000    1.0000
omega____ theta____ kappa____ phi______ frames
    -      108.0000  -37.0000 -150.0000 47

#__ type_ start__ end____ width___ exp.time_
 10 omega   94.00  175.00   1.0000    1.0000
omega____ theta____ kappa____ phi______ frames
    -      108.0000   63.0000  -60.0000 81

#__ type_ start__ end____ width___ exp.time_
 11 omega   37.00   90.00   1.0000    1.0000
omega____ theta____ kappa____ phi______ frames
    -      108.0000  -37.0000  -90.0000 53

#__ type_ start__ end____ width___ exp.time_
 12 omega   42.00   94.00   1.0000    1.0000
omega____ theta____ kappa____ phi______ frames
    -      108.0000  -25.0000  -30.0000 52

#__ type_ start__ end____ width___ exp.time_
 13 omega   55.00  109.00   1.0000    1.0000
omega____ theta____ kappa____ phi______ frames
    -      108.0000 -111.0000   90.0000 54

#__ type_ start__ end____ width___ exp.time_
 14 omega  106.00  169.00   1.0000    1.0000
omega____ theta____ kappa____ phi______ frames
    -      108.0000  111.0000 -150.0000 63

#__ type_ start__ end____ width___ exp.time_
 15 omega  139.00  165.00   1.0000    1.0000
omega____ theta____ kappa____ phi______ frames
    -      108.0000   77.0000    0.0000 26

#__ type_ start__ end____ width___ exp.time_
 16 omega   37.00   94.00   1.0000    1.0000
omega____ theta____ kappa____ phi______ frames
    -      108.0000  -50.0000  150.0000 57

#__ type_ start__ end____ width___ exp.time_
 17 omega  -11.00   38.00   1.0000    1.0000
omega____ theta____ kappa____ phi______ frames
    -        0.0000  -88.0000   -8.0000 49

#__ type_ start__ end____ width___ exp.time_
 18 omega   25.00  124.00   1.0000    1.0000
omega____ theta____ kappa____ phi______ frames
    -       54.0000   73.0000   -3.1667 99

#__ type_ start__ end____ width___ exp.time_
 19 omega   22.00   49.00   1.0000    1.0000
omega____ theta____ kappa____ phi______ frames
    -       54.0000   78.0000 -147.0251 27

#__ type_ start__ end____ width___ exp.time_
 20 omega  -15.00   76.00   1.0000    1.0000
omega____ theta____ kappa____ phi______ frames
    -       54.0000  -57.0000  -60.0000 91

#__ type_ start__ end____ width___ exp.time_
 21 omega   26.00  124.00   1.0000    1.0000
omega____ theta____ kappa____ phi______ frames
    -       54.0000   71.0000  100.5844 98

#__ type_ start__ end____ width___ exp.time_
 22 omega   36.00   82.00   1.0000    1.0000
omega____ theta____ kappa____ phi______ frames
    -      108.0000   12.0000 -180.0000 46
;
_diffrn_measurement_device_type 'SuperNova, Dual, Cu at zero, Eos'
_diffrn_measurement_method '\w scans'
_diffrn_orient_matrix_UB_11 0.1095076000
_diffrn_orient_matrix_UB_12 0.0574268000
_diffrn_orient_matrix_UB_13 -0.0495583000
_diffrn_orient_matrix_UB_21 -0.1043073000
_diffrn_orient_matrix_UB_22 0.0573272000
_diffrn_orient_matrix_UB_23 -0.0583944000
_diffrn_orient_matrix_UB_31 -0.0018687000
_diffrn_orient_matrix_UB_32 0.1600374000
_diffrn_orient_matrix_UB_33 0.0387442000
_diffrn_radiation_monochromator mirror
_diffrn_radiation_type 'Cu K\a'
_diffrn_radiation_wavelength 1.5418
_diffrn_reflns_av_R_equivalents 0.0365
_diffrn_reflns_av_unetI/netI 0.0335
_diffrn_reflns_Laue_measured_fraction_full 0.986
_diffrn_reflns_Laue_measured_fraction_max 0.969
_diffrn_reflns_limit_h_max 11
_diffrn_reflns_limit_h_min -12
_diffrn_reflns_limit_k_max 10
_diffrn_reflns_limit_k_min -9
_diffrn_reflns_limit_l_max 21
_diffrn_reflns_limit_l_min -19
_diffrn_reflns_number 7422
_diffrn_reflns_point_group_measured_fraction_full 0.986
_diffrn_reflns_point_group_measured_fraction_max 0.969
_diffrn_reflns_theta_full 67.684
_diffrn_reflns_theta_max 70.520
_diffrn_reflns_theta_min 4.891
_diffrn_source 'SuperNova (Cu) X-ray Source'
_exptl_absorpt_coefficient_mu 10.510
_exptl_absorpt_correction_T_max 1.00000
_exptl_absorpt_correction_T_min 0.23720
_exptl_absorpt_correction_type multi-scan
_exptl_absorpt_process_details
;
CrysAlisPro, Agilent Technologies,
Version 1.171.36.28 (release 01-02-2013 CrysAlis171 .NET)
(compiled Feb  1 2013,16:14:44)
Empirical absorption correction using spherical harmonics,
 implemented in SCALE3 ABSPACK scaling algorithm.
;
_exptl_crystal_colour
;
;
_exptl_crystal_density_diffrn 1.736
_exptl_crystal_description
;
;
_exptl_crystal_F_000 824
_refine_diff_density_max 0.889
_refine_diff_density_min -0.906
_refine_diff_density_rms 0.088
_refine_ls_extinction_coef 0.0040(3)
_refine_ls_extinction_expression Fc^*^=kFc[1+0.001xFc^2^\l^3^/sin(2\q)]^-1/4^
_refine_ls_extinction_method SHELXL
_refine_ls_goodness_of_fit_ref 0.944
_refine_ls_hydrogen_treatment constr
_refine_ls_matrix_type full
_refine_ls_number_parameters 210
_refine_ls_number_reflns 2923
_refine_ls_number_restraints 0
_refine_ls_restrained_S_all 0.944
_refine_ls_R_factor_all 0.0440
_refine_ls_R_factor_gt 0.0398
_refine_ls_shift/su_max 0.001
_refine_ls_shift/su_mean 0.000
_refine_ls_structure_factor_coef Fsqd
_refine_ls_weighting_details
;
 w=1/[\s^2^(Fo^2^)+(0.0815P)^2^+0.3441P]
 where P=(Fo^2^+2Fc^2^)/3
;
_refine_ls_weighting_scheme calc
_refine_ls_wR_factor_gt 0.1090
_refine_ls_wR_factor_ref 0.1162
_reflns_Friedel_coverage 0.000
_reflns_Friedel_fraction_full .
_reflns_Friedel_fraction_max .
_reflns_number_gt 2563
_reflns_number_total 2923
_reflns_threshold_expression 'I > 2\s(I)'
_cod_data_source_file 4.cif
_cod_data_source_block lyr1-20130616
_cod_original_cell_volume 1572.85(15)
_cod_database_code 1560635
_chemical_oxdiff_formula 'C H N O Ag'
_reflns_odcompleteness_completeness 98.67
_reflns_odcompleteness_iscentric 1
_reflns_odcompleteness_theta 66.97
_olex2_refinement_description
;
1. Fixed Uiso
 At 1.2 times of:
  All C(H) groups, All C(H,H) groups
 At 1.5 times of:
  All C(H,H,H) groups
2.a Secondary CH2 refined with riding coordinates:
 C7(H7A,H7B), C10(H10A,H10B), C11(H11A,H11B)
2.b Aromatic/amide H refined with riding coordinates:
 C2(H2), C3(H3), C4(H4), C5(H5), C8(H8), C13(H13)
2.c Idealised Me refined as rotating group:
 C12(H12A,H12B,H12C)
;
_shelx_space_group_comment
;
The symmetry employed for this shelxl refinement is uniquely defined
by the following loop, which should always be used as a source of
symmetry information in preference to the above space-group names.
They are only intended as comments.
;
_shelxl_version_number 2013-2

loop_
_space_group_symop_operation_xyz
'x, y, z'
'-x+1/2, y+1/2, -z+1/2'
'-x, -y, -z'
'x-1/2, -y-1/2, z-1/2'

loop_
_atom_site_label
_atom_site_type_symbol
_atom_site_fract_x
_atom_site_fract_y
_atom_site_fract_z
_atom_site_U_iso_or_equiv
_atom_site_adp_type
_atom_site_occupancy
_atom_site_site_symmetry_order
_atom_site_calc_flag
_atom_site_refinement_flags_posn
_atom_site_refinement_flags_adp
_atom_site_refinement_flags_occupancy
_atom_site_disorder_assembly
_atom_site_disorder_group
Ag1 Ag 0.09486(3) 0.61601(3) 0.76028(2) 0.06067(18) Uani 1 1 d . . . . .
O1 O 0.2744(4) 0.6614(4) 0.6559(3) 0.1024(13) Uani 1 1 d . . . . .
O2 O 0.2559(5) 0.8669(5) 0.7221(2) 0.1129(16) Uani 1 1 d . . . . .
O3 O 0.3989(6) 0.8529(5) 0.6413(3) 0.1250(18) Uani 1 1 d . . . . .
N1 N -0.0198(3) 0.5108(4) 0.65932(16) 0.0542(7) Uani 1 1 d . . . . .
N2 N -0.1376(3) 0.5615(4) 0.64135(18) 0.0564(7) Uani 1 1 d . . . . .
N3 N -0.1801(3) 0.4859(3) 0.57921(16) 0.0525(7) Uani 1 1 d . . . . .
N4 N -0.4019(3) 0.3904(3) 0.57262(19) 0.0554(8) Uani 1 1 d . . . . .
N6 N -0.5190(3) 0.2387(4) 0.64166(16) 0.0531(7) Uani 1 1 d . . . . .
N7 N 0.3090(4) 0.7932(4) 0.67272(16) 0.0662(9) Uani 1 1 d . . . . .
C1 C 0.0156(3) 0.4006(4) 0.60899(19) 0.0476(8) Uani 1 1 d . . . . .
C2 C 0.1295(4) 0.3122(5) 0.6046(2) 0.0614(9) Uani 1 1 d . . . . .
H2 H 0.1994 0.3223 0.6394 0.074 Uiso 1 1 calc R U . . .
C3 C 0.1334(4) 0.2097(5) 0.5462(3) 0.0700(11) Uani 1 1 d . . . . .
H3 H 0.2073 0.1475 0.5418 0.084 Uiso 1 1 calc R U . . .
C4 C 0.0293(5) 0.1961(5) 0.4932(3) 0.0712(11) Uani 1 1 d . . . . .
H4 H 0.0374 0.1273 0.4537 0.085 Uiso 1 1 calc R U . . .
C5 C -0.5051(4) 0.1692(5) 0.5739(2) 0.0570(9) Uani 1 1 d . . . . .
H5 H -0.5400 0.0729 0.5601 0.068 Uiso 1 1 calc R U . . .
C6 C -0.0891(3) 0.3826(4) 0.5566(2) 0.0478(8) Uani 1 1 d . . . . .
C7 C -0.3139(3) 0.5127(5) 0.5502(2) 0.0630(10) Uani 1 1 d . . . . .
H7A H -0.3446 0.6120 0.5682 0.076 Uiso 1 1 calc R U . . .
H7B H -0.3149 0.5175 0.4963 0.076 Uiso 1 1 calc R U . . .
C8 C -0.4336(3) 0.2602(5) 0.5300(2) 0.0583(9) Uani 1 1 d . . . . .
H8 H -0.4105 0.2399 0.4815 0.070 Uiso 1 1 calc R U . . .
C9 C -0.4550(3) 0.3721(4) 0.6408(2) 0.0513(8) Uani 1 1 d . . . . .
C10 C -0.4420(4) 0.4835(5) 0.7039(3) 0.0633(10) Uani 1 1 d . . . . .
H10A H -0.5276 0.4995 0.7240 0.076 Uiso 1 1 calc R U . . .
H10B H -0.4118 0.5829 0.6856 0.076 Uiso 1 1 calc R U . . .
C11 C -0.3463(5) 0.4268(5) 0.7661(2) 0.0701(11) Uani 1 1 d . . . . .
H11A H -0.3787 0.3302 0.7864 0.084 Uiso 1 1 calc R U . . .
H11B H -0.2617 0.4058 0.7457 0.084 Uiso 1 1 calc R U . . .
C12 C -0.3290(7) 0.5457(7) 0.8283(3) 0.1020(19) Uani 1 1 d . . . . .
H12A H -0.3077 0.6450 0.8077 0.153 Uiso 1 1 calc R U . . .
H12B H -0.2593 0.5131 0.8626 0.153 Uiso 1 1 calc R U . . .
H12C H -0.4091 0.5541 0.8541 0.153 Uiso 1 1 calc R U . . .
C13 C -0.0835(4) 0.2799(5) 0.4972(2) 0.0616(10) Uani 1 1 d . . . . .
H13 H -0.1528 0.2691 0.4621 0.074 Uiso 1 1 calc R U . . .

loop_
_atom_site_aniso_label
_atom_site_aniso_U_11
_atom_site_aniso_U_22
_atom_site_aniso_U_33
_atom_site_aniso_U_23
_atom_site_aniso_U_13
_atom_site_aniso_U_12
Ag1 0.0644(3) 0.0696(3) 0.0483(2) -0.00510(11) 0.00463(14) 0.00687(12)
O1 0.103(3) 0.0667(19) 0.134(3) 0.015(2) -0.038(2) -0.034(2)
O2 0.100(3) 0.166(5) 0.075(2) -0.035(2) 0.019(2) -0.030(2)
O3 0.179(5) 0.111(3) 0.091(3) -0.011(2) 0.064(3) -0.076(3)
N1 0.0461(15) 0.0647(19) 0.0515(15) 0.0045(14) -0.0006(12) -0.0079(13)
N2 0.0488(16) 0.0603(18) 0.0604(17) 0.0033(15) 0.0053(13) -0.0084(14)
N3 0.0449(14) 0.0534(16) 0.0588(16) 0.0140(14) -0.0028(12) -0.0094(13)
N4 0.0452(15) 0.0593(19) 0.0612(18) 0.0163(13) -0.0028(13) -0.0113(12)
N6 0.0502(15) 0.0543(17) 0.0557(15) 0.0018(13) 0.0102(12) -0.0101(13)
N7 0.082(2) 0.076(2) 0.0400(14) 0.0079(15) -0.0056(15) -0.0296(19)
C1 0.0469(17) 0.054(2) 0.0416(16) 0.0080(14) 0.0021(13) -0.0101(14)
C2 0.0532(19) 0.069(2) 0.062(2) 0.0089(19) 0.0007(16) -0.0053(18)
C3 0.067(2) 0.062(2) 0.082(3) 0.001(2) 0.015(2) 0.0029(19)
C4 0.086(3) 0.063(3) 0.066(2) -0.007(2) 0.019(2) -0.020(2)
C5 0.0563(19) 0.059(2) 0.0566(19) -0.0018(17) 0.0070(16) -0.0188(17)
C6 0.0500(18) 0.0463(19) 0.0468(17) 0.0137(13) -0.0001(14) -0.0162(14)
C7 0.0474(18) 0.065(2) 0.075(2) 0.029(2) -0.0093(16) -0.0123(17)
C8 0.0529(19) 0.074(2) 0.0476(17) 0.0027(17) -0.0003(15) -0.0114(18)
C9 0.0400(17) 0.051(2) 0.063(2) 0.0040(15) 0.0027(15) 0.0000(13)
C10 0.059(2) 0.047(2) 0.084(3) -0.0118(19) 0.0109(18) 0.0011(16)
C11 0.085(3) 0.065(2) 0.061(2) -0.010(2) 0.012(2) -0.012(2)
C12 0.142(5) 0.094(4) 0.072(3) -0.027(3) 0.020(3) -0.044(4)
C13 0.068(2) 0.064(2) 0.0525(19) 0.0041(17) 0.0011(16) -0.0251(19)

loop_
_atom_type_symbol
_atom_type_description
_atom_type_scat_dispersion_real
_atom_type_scat_dispersion_imag
_atom_type_scat_source
C C 0.0181 0.0091 'International Tables Vol C Tables 4.2.6.8 and 6.1.1.4'
H H 0.0000 0.0000 'International Tables Vol C Tables 4.2.6.8 and 6.1.1.4'
N N 0.0311 0.0180 'International Tables Vol C Tables 4.2.6.8 and 6.1.1.4'
O O 0.0492 0.0322 'International Tables Vol C Tables 4.2.6.8 and 6.1.1.4'
Ag Ag 0.1306 4.2820 'International Tables Vol C Tables 4.2.6.8 and 6.1.1.4'

loop_
_geom_angle_atom_site_label_1
_geom_angle_atom_site_label_2
_geom_angle_atom_site_label_3
_geom_angle
_geom_angle_site_symmetry_1
_geom_angle_site_symmetry_3
N6 Ag1 N1 129.03(11) 2_456 .
N2 N1 Ag1 119.5(2) . .
N2 N1 C1 109.6(3) . .
C1 N1 Ag1 130.8(2) . .
N1 N2 N3 107.5(3) . .
N2 N3 C6 111.4(3) . .
N2 N3 C7 118.8(3) . .
C6 N3 C7 129.6(3) . .
C8 N4 C7 124.2(4) . .
C9 N4 C7 127.3(3) . .
C9 N4 C8 108.1(3) . .
C5 N6 Ag1 123.6(2) . 2_446
C9 N6 Ag1 127.7(3) . 2_446
C9 N6 C5 107.2(3) . .
O1 N7 O2 121.5(4) . .
O3 N7 O1 119.6(5) . .
O3 N7 O2 118.9(4) . .
N1 C1 C2 131.3(3) . .
N1 C1 C6 107.8(3) . .
C2 C1 C6 120.9(3) . .
C1 C2 H2 121.7 . .
C3 C2 C1 116.5(4) . .
C3 C2 H2 121.7 . .
C2 C3 H3 119.1 . .
C2 C3 C4 121.8(4) . .
C4 C3 H3 119.1 . .
C3 C4 H4 118.8 . .
C13 C4 C3 122.4(4) . .
C13 C4 H4 118.8 . .
N6 C5 H5 124.8 . .
C8 C5 N6 110.5(3) . .
C8 C5 H5 124.8 . .
N3 C6 C1 103.7(3) . .
N3 C6 C13 134.2(3) . .
C13 C6 C1 122.1(4) . .
N3 C7 H7A 109.3 . .
N3 C7 H7B 109.3 . .
N4 C7 N3 111.5(3) . .
N4 C7 H7A 109.3 . .
N4 C7 H7B 109.3 . .
H7A C7 H7B 108.0 . .
N4 C8 H8 127.4 . .
C5 C8 N4 105.2(3) . .
C5 C8 H8 127.4 . .
N4 C9 C10 125.7(3) . .
N6 C9 N4 109.1(3) . .
N6 C9 C10 125.2(4) . .
C9 C10 H10A 109.1 . .
C9 C10 H10B 109.1 . .
C9 C10 C11 112.7(3) . .
H10A C10 H10B 107.8 . .
C11 C10 H10A 109.1 . .
C11 C10 H10B 109.1 . .
C10 C11 H11A 109.2 . .
C10 C11 H11B 109.2 . .
H11A C11 H11B 107.9 . .
C12 C11 C10 111.9(4) . .
C12 C11 H11A 109.2 . .
C12 C11 H11B 109.2 . .
C11 C12 H12A 109.5 . .
C11 C12 H12B 109.5 . .
C11 C12 H12C 109.5 . .
H12A C12 H12B 109.5 . .
H12A C12 H12C 109.5 . .
H12B C12 H12C 109.5 . .
C4 C13 C6 116.2(4) . .
C4 C13 H13 121.9 . .
C6 C13 H13 121.9 . .

loop_
_geom_bond_atom_site_label_1
_geom_bond_atom_site_label_2
_geom_bond_distance
_geom_bond_site_symmetry_2
Ag1 N1 2.298(3) .
Ag1 N6 2.223(3) 2_456
O1 N7 1.220(5) .
O2 N7 1.235(5) .
O3 N7 1.212(5) .
N1 N2 1.304(4) .
N1 C1 1.369(5) .
N2 N3 1.347(4) .
N3 C6 1.360(5) .
N3 C7 1.456(4) .
N4 C7 1.451(4) .
N4 C8 1.386(5) .
N4 C9 1.371(5) .
N6 Ag1 2.223(3) 2_446
N6 C5 1.370(5) .
N6 C9 1.319(5) .
C1 C2 1.393(6) .
C1 C6 1.398(5) .
C2 H2 0.9300 .
C2 C3 1.372(6) .
C3 H3 0.9300 .
C3 C4 1.398(7) .
C4 H4 0.9300 .
C4 C13 1.362(6) .
C5 H5 0.9300 .
C5 C8 1.348(5) .
C6 C13 1.389(5) .
C7 H7A 0.9700 .
C7 H7B 0.9700 .
C8 H8 0.9300 .
C9 C10 1.485(5) .
C10 H10A 0.9700 .
C10 H10B 0.9700 .
C10 C11 1.530(7) .
C11 H11A 0.9700 .
C11 H11B 0.9700 .
C11 C12 1.519(6) .
C12 H12A 0.9600 .
C12 H12B 0.9600 .
C12 H12C 0.9600 .
C13 H13 0.9300 .
